data_7102004
loop_
_publ_author_name
'Milios, Constantinos J'
'Inglis, Ross'
'Vinslava, Alina'
'Prescimone, Alessandro'
'Wernsdorfer, Wolfgang'
'Parsons, Simon'
'Perlepes, Spyros P'
'Christou, George'
'Brechin, Euan K'

_publ_section_title
;
 Turning up the spin, turning on single-molecule magnetism: from S = 1
 to S = 7 in a [Mn(8)] cluster via ligand induced structural
 distortion.
;
_journal_issue 26
_journal_name_full 'Chemical communications (Cambridge, England)'
_journal_page_first 2738
_journal_page_last 2740
_journal_paper_doi 10.1039/b703089d
_journal_year 2007
_chemical_formula_moiety '[Mn8(O)2(MeSaO)6(N3)6(MeOH)8].10MeOH'
_chemical_formula_sum 'C66 H114 Mn8 N24 O32'
_chemical_formula_weight 2195.3
_space_group_IT_number 2
_symmetry_cell_setting triclinic
_symmetry_space_group_name_Hall '-P 1'
_symmetry_space_group_name_H-M 'P -1'
_atom_sites_solution_hydrogens geom
_atom_sites_solution_primary direct
_audit_creation_date 07-02-23
_audit_creation_method CRYSTALS_ver_12.84
_cell_angle_alpha 76.05(3)
_cell_angle_beta 82.03(3)
_cell_angle_gamma 75.41(3)
_cell_formula_units_Z 1
_cell_length_a 11.698(2)
_cell_length_b 12.608(3)
_cell_length_c 17.019(3)
_cell_measurement_reflns_used 6945
_cell_measurement_temperature 150
_cell_measurement_theta_max 26
_cell_measurement_theta_min 2
_cell_volume 2349.4(9)
_computing_cell_refinement 'SAINT (Siemens ,1995)'
_computing_data_collection 'SMART (Siemens, 1993)'
_computing_data_reduction 'SAINT (Siemens ,1995)'
_computing_molecular_graphics 'CAMERON (Watkin et al., 1996)'
_computing_publication_material 'CRYSTALS (Betteridge et al., 2003)'
_computing_structure_refinement 'CRYSTALS (Betteridge et al., 2003)'
_computing_structure_solution 'SHELXS 86 (Sheldrick, 1986)'
_diffrn_ambient_temperature 150
_diffrn_measured_fraction_theta_full 0.999
_diffrn_measured_fraction_theta_max 0.999
_diffrn_measurement_device_type 'Bruker SMART'
_diffrn_measurement_method '\f & \w scans'
_diffrn_radiation_monochromator graphite
_diffrn_radiation_type 'Mo K\a'
_diffrn_radiation_wavelength 0.71073
_diffrn_reflns_av_R_equivalents 0.103
_diffrn_reflns_limit_h_max 14
_diffrn_reflns_limit_h_min -14
_diffrn_reflns_limit_k_max 15
_diffrn_reflns_limit_k_min -15
_diffrn_reflns_limit_l_max 21
_diffrn_reflns_limit_l_min 0
_diffrn_reflns_number 67762
_diffrn_reflns_theta_full 26.372
_diffrn_reflns_theta_max 26.372
_diffrn_reflns_theta_min 1.237
_diffrn_standards_number 0
_exptl_absorpt_coefficient_mu 1.128
_exptl_absorpt_correction_T_max 0.88
_exptl_absorpt_correction_T_min 0.48
_exptl_absorpt_correction_type multi-scan
_exptl_absorpt_process_details 'SADABS (Siemens, 1996)'
_exptl_crystal_colour black
_exptl_crystal_density_diffrn 1.55
_exptl_crystal_description block
_exptl_crystal_F_000 954
_exptl_crystal_size_max 0.42
_exptl_crystal_size_mid 0.23
_exptl_crystal_size_min 0.12
_refine_diff_density_max 2.05
_refine_diff_density_min -0.84
_refine_ls_extinction_method None
_refine_ls_goodness_of_fit_ref 1.2266
_refine_ls_hydrogen_treatment constr
_refine_ls_matrix_type full
_refine_ls_number_parameters 496
_refine_ls_number_reflns 4959
_refine_ls_number_restraints 18
_refine_ls_R_factor_all 0.1203
_refine_ls_R_factor_gt 0.0698
_refine_ls_shift/su_max 0.000272
_refine_ls_structure_factor_coef F
_refine_ls_weighting_details
;
Method, part 1, Chebychev polynomial, (Watkin, 1994, Prince, 1982)
[weight] = 1.0/[A~0~*T~0~(x)+A~1~*T~1~(x) ... +A~n-1~]*T~n-1~(x)]
where A~i~ are the Chebychev coefficients listed below and x= Fcalc/Fmax
Method = Robust Weighting (Prince, 1982)
W = [weight] * [1-(deltaF/6*sigmaF)^2^]^2^
A~i~ are:
2.26 -1.83 1.30
;
_refine_ls_weighting_scheme calc
_refine_ls_wR_factor_all 0.0662
_refine_ls_wR_factor_gt 0.0574
_refine_ls_wR_factor_ref 0.0574
_reflns_limit_h_max 14
_reflns_limit_h_min -14
_reflns_limit_k_max 15
_reflns_limit_k_min -15
_reflns_limit_l_max 21
_reflns_limit_l_min 0
_reflns_number_gt 4959
_reflns_number_total 9606
_reflns_threshold_expression I>2.0\s(I)
_cod_data_source_file b703089d.txt
_cod_data_source_block eb6122
_cod_depositor_comments
;
The following automatic conversions were performed:
'_symmetry_cell_setting' value 'Triclinic' changed to 'triclinic'
according to '/home/saulius/struct/CIF-dictionaries/cif_core.dic'
dictionary named 'cif_core.dic' version 2.4.1 from 2010-06-29.

Automatic conversion script
Id: cif_fix_enum 1527 2010-12-29 10:47:43Z saulius 
;
_cod_original_sg_symbol_H-M 'P -1 '
_cod_database_code 7102004

loop_
_symmetry_equiv_pos_as_xyz
x,y,z
-x,-y,-z

loop_
_atom_site_label
_atom_site_type_symbol
_atom_site_fract_x
_atom_site_fract_y
_atom_site_fract_z
_atom_site_U_iso_or_equiv
_atom_site_occupancy
_atom_site_adp_type
_atom_site_refinement_flags_posn
_atom_site_refinement_flags_adp
Mn2 Mn 0.06993(9) 0.88333(9) 0.05227(6) 0.0267 1.0000 Uani . .
Mn3 Mn -0.09498(9) 0.84949(9) 0.22140(6) 0.0259 1.0000 Uani . .
Mn1 Mn 0.01297(9) 1.07079(9) 0.16453(6) 0.0256 1.0000 Uani . .
Mn4 Mn 0.23657(10) 0.79727(9) 0.24110(7) 0.0329 1.0000 Uani . .
N18 N 0.0716(5) 0.7380(5) 0.2706(4) 0.0300 1.0000 Uani . .
N19 N 0.2387(5) 0.8226(5) 0.1061(4) 0.0391 1.0000 Uani . .
N28 N 0.0752(5) 0.6376(6) 0.2863(3) 0.0309 1.0000 Uani . .
N29 N 0.3297(6) 0.8225(7) 0.0639(5) 0.0559 1.0000 Uani . U
N38 N 0.0752(6) 0.5438(6) 0.3015(4) 0.0492 1.0000 Uani . .
N39 N 0.4141(7) 0.8228(8) 0.0208(5) 0.0741 1.0000 Uani . U
N71 N 0.0057(5) 0.7453(5) 0.0944(3) 0.0284 1.0000 Uani . .
N72 N -0.1133(5) 0.9589(5) 0.2941(3) 0.0288 1.0000 Uani . .
N73 N 0.1258(5) 1.0837(5) 0.0655(3) 0.0296 1.0000 Uani . .
N110 N 0.1546(5) 0.9729(5) 0.2461(3) 0.0285 1.0000 Uani . .
N210 N 0.1632(7) 1.0051(5) 0.3056(4) 0.0489 1.0000 Uani . U
N310 N 0.1693(9) 1.0376(7) 0.3622(5) 0.0718 1.0000 Uani . U
O1 O -0.0061(4) 0.9379(4) 0.1433(3) 0.0277 1.0000 Uani . .
O11 O 0.1260(4) 0.8332(4) -0.0454(3) 0.0339 1.0000 Uani . .
O12 O -0.1960(4) 0.7760(4) 0.2994(3) 0.0305 1.0000 Uani . .
O13 O 0.0233(4) 1.2137(4) 0.1728(3) 0.0310 1.0000 Uani . .
O14 O -0.2602(4) 0.9863(5) 0.1644(3) 0.0456 1.0000 Uani . U
O15 O 0.3430(5) 0.6251(5) 0.2453(4) 0.0667 1.0000 Uani . .
O16 O 0.4136(5) 0.8369(5) 0.2254(4) 0.0508 1.0000 Uani . .
O17 O 0.2694(5) 0.7552(5) 0.3713(3) 0.0500 1.0000 Uani . .
O71 O -0.0937(4) 0.7550(4) 0.1482(3) 0.0291 1.0000 Uani . .
O72 O -0.1062(4) 1.0662(4) 0.2539(3) 0.0358 1.0000 Uani . .
O73 O 0.1100(4) 1.0313(4) 0.0059(3) 0.0307 1.0000 Uani . .
C11 C 0.1839(6) 0.7251(6) -0.0406(4) 0.0335 1.0000 Uani . .
C12 C -0.1730(6) 0.7503(6) 0.3776(4) 0.0323 1.0000 Uani . .
C13 C 0.1320(6) 1.2336(6) 0.1676(4) 0.0311 1.0000 Uani . .
C21 C 0.2842(8) 0.7016(7) -0.0930(5) 0.0534 1.0000 Uani . .
C22 C -0.1777(8) 0.6429(7) 0.4234(5) 0.0509 1.0000 Uani . .
C23 C 0.1499(7) 1.2957(6) 0.2209(5) 0.0373 1.0000 Uani . .
C24 C -0.3488(10) 1.0497(10) 0.2203(7) 0.0848 1.0000 Uani . U
C25 C 0.3647(10) 0.5683(8) 0.1808(7) 0.0837 1.0000 Uani . .
C26 C 0.4389(8) 0.9421(8) 0.1821(6) 0.0568 1.0000 Uani . .
C27 C 0.1881(9) 0.7361(9) 0.4388(6) 0.0634 1.0000 Uani . .
C31 C 0.3488(8) 0.5918(7) -0.0900(6) 0.0606 1.0000 Uani . .
C32 C -0.1597(9) 0.6138(7) 0.5036(5) 0.0598 1.0000 Uani . .
C33 C 0.2609(7) 1.3182(7) 0.2199(5) 0.0436 1.0000 Uani . .
C41 C 0.3144(7) 0.5040(7) -0.0360(6) 0.0526 1.0000 Uani . .
C42 C -0.1330(9) 0.6896(8) 0.5426(5) 0.0587 1.0000 Uani . .
C43 C 0.3519(7) 1.2829(7) 0.1675(5) 0.0410 1.0000 Uani . .
C51 C 0.2139(7) 0.5256(7) 0.0148(5) 0.0395 1.0000 Uani . .
C52 C -0.1309(8) 0.7945(7) 0.4989(4) 0.0430 1.0000 Uani . .
C53 C 0.3337(6) 1.2232(6) 0.1128(5) 0.0357 1.0000 Uani . .
C61 C 0.1467(6) 0.6340(6) 0.0146(4) 0.0310 1.0000 Uani . .
C62 C -0.1469(6) 0.8274(6) 0.4166(4) 0.0303 1.0000 Uani . .
C63 C 0.2231(6) 1.1999(6) 0.1111(4) 0.0287 1.0000 Uani . .
C71 C 0.0406(6) 0.6508(6) 0.0714(4) 0.0281 1.0000 Uani . .
C72 C -0.1349(6) 0.9402(6) 0.3708(4) 0.0324 1.0000 Uani . .
C73 C 0.2114(6) 1.1366(6) 0.0520(4) 0.0289 1.0000 Uani . .
C81 C -0.0276(7) 0.5599(6) 0.1049(5) 0.0384 1.0000 Uani . .
C82 C -0.1473(8) 1.0340(7) 0.4153(5) 0.0482 1.0000 Uani . .
C83 C 0.2953(6) 1.1316(7) -0.0221(5) 0.0397 1.0000 Uani . .
H114 H -0.2846 0.9856 0.1220 0.0621 1.0000 Uiso R .
H115 H 0.3230 0.5815 0.2858 0.1001 1.0000 Uiso R .
H116 H 0.4716 0.8019 0.2508 0.0749 1.0000 Uiso R .
H117 H 0.3314 0.7265 0.3933 0.0758 1.0000 Uiso R .
H121 H 0.3084 0.7607 -0.1295 0.0671 1.0000 Uiso R .
H122 H -0.1943 0.5913 0.3983 0.0622 1.0000 Uiso R .
H123 H 0.0875 1.3224 0.2560 0.0431 1.0000 Uiso R .
H125 H 0.4082 0.4929 0.1988 0.1289 1.0000 Uiso R .
H126 H 0.5229 0.9372 0.1755 0.0839 1.0000 Uiso R .
H127 H 0.1346 0.6964 0.4275 0.1131 1.0000 Uiso R .
H131 H 0.4154 0.5777 -0.1259 0.0730 1.0000 Uiso R .
H132 H -0.1643 0.5419 0.5328 0.0698 1.0000 Uiso R .
H133 H 0.2729 1.3565 0.2572 0.0569 1.0000 Uiso R .
H141 H 0.3588 0.4312 -0.0338 0.0581 1.0000 Uiso R .
H142 H -0.1198 0.6696 0.5970 0.0709 1.0000 Uiso R .
H143 H 0.4265 1.2967 0.1683 0.0500 1.0000 Uiso R .
H151 H 0.1899 0.4662 0.0518 0.0457 1.0000 Uiso R .
H152 H -0.1184 0.8460 0.5257 0.0539 1.0000 Uiso R .
H153 H 0.3964 1.1994 0.0762 0.0429 1.0000 Uiso R .
H181 H 0.0033 0.4981 0.0791 0.0588 1.0000 Uiso R .
H182 H -0.0713 1.0502 0.4137 0.0752 1.0000 Uiso R .
H183 H 0.3366 1.1914 -0.0326 0.0603 1.0000 Uiso R .
H225 H 0.4099 0.6056 0.1361 0.1290 1.0000 Uiso R .
H226 H 0.4012 0.9984 0.2139 0.0839 1.0000 Uiso R .
H227 H 0.1440 0.8055 0.4520 0.1131 1.0000 Uiso R .
H241 H -0.3144 1.0988 0.2416 0.1622 1.0000 Uiso R .
H242 H -0.4172 1.0942 0.1915 0.1622 1.0000 Uiso R .
H243 H -0.3754 0.9955 0.2657 0.1622 1.0000 Uiso R .
H281 H -0.1105 0.5878 0.0965 0.0587 1.0000 Uiso R .
H282 H -0.2013 1.0994 0.3891 0.0749 1.0000 Uiso R .
H283 H 0.2518 1.1388 -0.0673 0.0600 1.0000 Uiso R .
H325 H 0.2900 0.5677 0.1636 0.1289 1.0000 Uiso R .
H326 H 0.4074 0.9639 0.1296 0.0840 1.0000 Uiso R .
H327 H 0.2311 0.6903 0.4844 0.1129 1.0000 Uiso R .
H381 H -0.0202 0.5339 0.1620 0.0590 1.0000 Uiso R .
H382 H -0.1761 1.0098 0.4703 0.0750 1.0000 Uiso R .
H383 H 0.3511 1.0610 -0.0129 0.0602 1.0000 Uiso R .

loop_
_atom_site_aniso_label
_atom_site_aniso_U_11
_atom_site_aniso_U_22
_atom_site_aniso_U_33
_atom_site_aniso_U_23
_atom_site_aniso_U_13
_atom_site_aniso_U_12
Mn2 0.0251(6) 0.0332(6) 0.0265(6) -0.0157(5) 0.0061(5) -0.0108(5)
Mn3 0.0254(6) 0.0311(6) 0.0241(6) -0.0118(5) 0.0041(5) -0.0096(5)
Mn1 0.0262(6) 0.0253(6) 0.0256(6) -0.0107(5) 0.0044(5) -0.0051(5)
Mn4 0.0290(6) 0.0272(6) 0.0459(7) -0.0177(5) -0.0037(5) -0.0028(5)
N18 0.032(3) 0.026(3) 0.034(3) -0.011(3) 0.000(3) -0.008(3)
N19 0.025(3) 0.041(4) 0.060(4) -0.032(3) 0.011(3) -0.010(3)
N28 0.022(3) 0.042(4) 0.029(3) -0.014(3) 0.005(3) -0.005(3)
N29 0.024(3) 0.083(5) 0.079(5) -0.056(4) 0.024(3) -0.024(3)
N38 0.061(5) 0.022(4) 0.067(5) -0.010(3) 0.004(4) -0.019(3)
N39 0.044(4) 0.115(6) 0.084(5) -0.065(5) 0.027(4) -0.031(4)
N71 0.026(3) 0.033(3) 0.030(3) -0.012(3) 0.000(3) -0.008(3)
N72 0.038(3) 0.023(3) 0.028(3) -0.012(3) 0.002(3) -0.010(3)
N73 0.022(3) 0.037(4) 0.032(3) -0.018(3) -0.004(3) -0.001(3)
N110 0.031(3) 0.029(3) 0.028(3) -0.014(3) 0.001(3) -0.006(3)
N210 0.085(5) 0.026(3) 0.039(4) -0.014(3) -0.020(4) -0.004(3)
N310 0.123(6) 0.046(4) 0.051(5) -0.023(4) -0.029(4) -0.004(4)
O1 0.028(3) 0.034(3) 0.026(3) -0.015(2) 0.005(2) -0.010(2)
O11 0.041(3) 0.036(3) 0.030(3) -0.018(2) 0.004(2) -0.011(2)
O12 0.032(3) 0.032(3) 0.027(3) -0.007(2) 0.003(2) -0.009(2)
O13 0.029(3) 0.029(3) 0.040(3) -0.019(2) 0.006(2) -0.009(2)
O14 0.039(3) 0.055(4) 0.047(3) -0.020(3) 0.001(3) -0.012(3)
O15 0.058(4) 0.041(4) 0.112(6) -0.045(4) -0.008(4) -0.004(3)
O16 0.035(3) 0.034(3) 0.082(4) -0.013(3) -0.008(3) -0.005(3)
O17 0.047(3) 0.048(4) 0.055(4) -0.013(3) -0.006(3) -0.009(3)
O71 0.022(2) 0.038(3) 0.032(3) -0.019(2) 0.012(2) -0.012(2)
O72 0.044(3) 0.025(3) 0.034(3) -0.008(2) 0.011(2) -0.006(2)
O73 0.030(3) 0.041(3) 0.028(3) -0.020(2) 0.009(2) -0.016(2)
C11 0.036(4) 0.037(4) 0.035(4) -0.018(3) 0.004(3) -0.017(4)
C12 0.036(4) 0.039(4) 0.021(4) -0.011(3) 0.009(3) -0.011(3)
C13 0.035(4) 0.031(4) 0.026(4) -0.009(3) 0.001(3) -0.004(3)
C21 0.057(5) 0.047(5) 0.061(6) -0.027(5) 0.032(5) -0.026(4)
C22 0.085(7) 0.033(5) 0.042(5) -0.015(4) -0.002(5) -0.021(5)
C23 0.039(4) 0.039(5) 0.038(4) -0.020(4) 0.006(4) -0.011(4)
C24 0.064(6) 0.088(7) 0.088(7) -0.011(6) 0.002(5) -0.003(5)
C25 0.085(8) 0.046(6) 0.137(10) -0.067(7) -0.005(7) -0.003(5)
C26 0.052(6) 0.047(6) 0.068(6) -0.006(5) -0.013(5) -0.009(4)
C27 0.067(6) 0.079(7) 0.053(6) -0.028(5) 0.016(5) -0.029(6)
C31 0.050(5) 0.043(5) 0.091(7) -0.040(5) 0.043(5) -0.015(4)
C32 0.107(8) 0.032(5) 0.041(5) -0.003(4) -0.001(5) -0.022(5)
C33 0.048(5) 0.047(5) 0.045(5) -0.023(4) -0.002(4) -0.016(4)
C41 0.049(5) 0.040(5) 0.070(6) -0.030(5) 0.015(5) -0.004(4)
C42 0.110(8) 0.053(6) 0.020(4) -0.005(4) -0.009(5) -0.032(6)
C43 0.033(4) 0.042(5) 0.057(5) -0.022(4) -0.002(4) -0.017(4)
C51 0.046(5) 0.038(5) 0.042(5) -0.020(4) 0.010(4) -0.017(4)
C52 0.072(6) 0.036(5) 0.025(4) -0.006(3) -0.002(4) -0.021(4)
C53 0.030(4) 0.041(5) 0.040(4) -0.019(4) 0.003(3) -0.008(3)
C61 0.027(4) 0.041(4) 0.031(4) -0.019(3) -0.002(3) -0.010(3)
C62 0.030(4) 0.024(4) 0.036(4) -0.009(3) -0.001(3) -0.004(3)
C63 0.025(4) 0.030(4) 0.030(4) -0.008(3) -0.002(3) -0.003(3)
C71 0.023(4) 0.040(4) 0.027(4) -0.013(3) -0.002(3) -0.012(3)
C72 0.034(4) 0.036(4) 0.029(4) -0.014(3) 0.001(3) -0.009(3)
C73 0.018(3) 0.038(4) 0.031(4) -0.010(3) 0.000(3) -0.005(3)
C81 0.046(5) 0.037(4) 0.037(4) -0.018(4) 0.010(4) -0.015(4)
C82 0.088(7) 0.035(5) 0.029(4) -0.018(4) 0.014(4) -0.026(5)
C83 0.027(4) 0.053(5) 0.045(5) -0.023(4) 0.005(3) -0.012(4)

loop_
_atom_type_symbol
_atom_type_scat_dispersion_real
_atom_type_scat_dispersion_imag
_atom_type_scat_Cromer_Mann_a1
_atom_type_scat_Cromer_Mann_b1
_atom_type_scat_Cromer_Mann_a2
_atom_type_scat_Cromer_Mann_b2
_atom_type_scat_Cromer_Mann_a3
_atom_type_scat_Cromer_Mann_b3
_atom_type_scat_Cromer_Mann_a4
_atom_type_scat_Cromer_Mann_b4
_atom_type_scat_Cromer_Mann_c
_atom_type_scat_source
C 0.0033 0.0016 2.3100 20.8439 1.0200 10.2075 1.5886 0.5687 0.8650 51.6512 0.2156 'International Tables Vol C 4.2.6.8 and 6.1.1.4'
H 0.0000 0.0000 0.4930 10.5109 0.3229 26.1257 0.1402 3.1424 0.0408 57.7998 0.0030 'International Tables Vol C 4.2.6.8 and 6.1.1.4'
N 0.0061 0.0033 12.2126 0.0057 3.1322 9.8933 2.0125 28.9975 1.1663 0.5826 -11.5290 'International Tables Vol C 4.2.6.8 and 6.1.1.4'
O 0.0106 0.0060 3.0485 13.2771 2.2868 5.7011 1.5463 0.3239 0.8670 32.9089 0.2508 'International Tables Vol C 4.2.6.8 and 6.1.1.4'
Mn 0.3368 0.7283 11.2819 5.3409 7.3573 0.3432 3.0193 17.8674 2.2441 83.7543 1.0896 'International Tables Vol C 4.2.6.8 and 6.1.1.4'

loop_
_geom_angle_atom_site_label_1
_geom_angle_site_symmetry_1
_geom_angle_atom_site_label_2
_geom_angle_atom_site_label_3
_geom_angle_site_symmetry_3
_geom_angle
_geom_angle_publ_flag
O73 2_575 Mn2 Mn2 2_575 37.92(12) yes
O73 2_575 Mn2 N19 . 173.7(2) yes
Mn2 2_575 Mn2 N19 . 136.23(18) yes
O73 2_575 Mn2 N71 . 87.4(2) yes
Mn2 2_575 Mn2 N71 . 125.33(18) yes
N19 . Mn2 N71 . 98.3(2) yes
O73 2_575 Mn2 O1 . 85.00(18) yes
Mn2 2_575 Mn2 O1 . 85.69(16) yes
N19 . Mn2 O1 . 92.4(2) yes
N71 . Mn2 O1 . 89.1(2) yes
O73 2_575 Mn2 O11 . 87.29(19) yes
Mn2 2_575 Mn2 O11 . 89.25(17) yes
N19 . Mn2 O11 . 95.4(2) yes
N71 . Mn2 O11 . 88.9(2) yes
O1 . Mn2 O11 . 172.1(2) yes
O73 2_575 Mn2 O73 . 84.38(18) yes
Mn2 2_575 Mn2 O73 . 46.45(14) yes
N19 . Mn2 O73 . 89.8(2) yes
N71 . Mn2 O73 . 171.7(2) yes
O1 . Mn2 O73 . 88.92(19) yes
O11 . Mn2 O73 . 92.0(2) yes
N18 . Mn3 N72 . 95.1(2) yes
N18 . Mn3 O1 . 90.5(2) yes
N72 . Mn3 O1 . 88.8(2) yes
N18 . Mn3 O12 . 94.6(2) yes
N72 . Mn3 O12 . 87.3(2) yes
O1 . Mn3 O12 . 173.8(2) yes
N18 . Mn3 O14 . 173.1(2) yes
N72 . Mn3 O14 . 81.4(2) yes
O1 . Mn3 O14 . 83.5(2) yes
O12 . Mn3 O14 . 91.2(2) yes
N18 . Mn3 O71 . 91.1(2) yes
N72 . Mn3 O71 . 173.8(2) yes
O1 . Mn3 O71 . 91.57(19) yes
O12 . Mn3 O71 . 91.8(2) yes
O14 . Mn3 O71 . 92.5(2) yes
O11 2_575 Mn1 N73 . 76.3(2) yes
O11 2_575 Mn1 N110 . 168.25(16) yes
N73 . Mn1 N110 . 93.5(2) yes
O11 2_575 Mn1 O1 . 83.66(18) yes
N73 . Mn1 O1 . 88.0(2) yes
N110 . Mn1 O1 . 90.2(2) yes
O11 2_575 Mn1 O13 . 88.95(19) yes
N73 . Mn1 O13 . 88.7(2) yes
N110 . Mn1 O13 . 96.8(2) yes
O1 . Mn1 O13 . 172.4(2) yes
O11 2_575 Mn1 O72 . 98.73(19) yes
N73 . Mn1 O72 . 175.0(2) yes
N110 . Mn1 O72 . 91.5(2) yes
O1 . Mn1 O72 . 92.2(2) yes
O13 . Mn1 O72 . 90.6(2) yes
N18 . Mn4 N19 . 96.2(2) yes
N18 . Mn4 N110 . 95.9(2) yes
N19 . Mn4 N110 . 95.7(2) yes
N18 . Mn4 O15 . 91.6(2) yes
N19 . Mn4 O15 . 89.1(3) yes
N110 . Mn4 O15 . 170.6(2) yes
N18 . Mn4 O16 . 171.8(2) yes
N19 . Mn4 O16 . 89.6(2) yes
N110 . Mn4 O16 . 89.3(2) yes
O15 . Mn4 O16 . 82.7(2) yes
N18 . Mn4 O17 . 90.9(2) yes
N19 . Mn4 O17 . 169.3(2) yes
N110 . Mn4 O17 . 91.5(2) yes
O15 . Mn4 O17 . 82.6(2) yes
O16 . Mn4 O17 . 82.6(2) yes
Mn4 . N18 Mn3 . 119.1(3) yes
Mn4 . N18 N28 . 120.0(5) yes
Mn3 . N18 N28 . 115.7(5) yes
Mn4 . N19 Mn2 . 117.9(3) yes
Mn4 . N19 N29 . 120.6(6) yes
Mn2 . N19 N29 . 120.2(6) yes
N18 . N28 N38 . 178.2(7) yes
N19 . N29 N39 . 177.1(9) yes
Mn2 . N71 O71 . 116.5(4) yes
Mn2 . N71 C71 . 127.3(5) yes
O71 . N71 C71 . 115.9(5) yes
Mn3 . N72 O72 . 114.8(4) yes
Mn3 . N72 C72 . 127.2(5) yes
O72 . N72 C72 . 118.0(5) yes
Mn1 . N73 O73 . 116.1(4) yes
Mn1 . N73 C73 . 125.9(4) yes
O73 . N73 C73 . 118.0(5) yes
Mn4 . N110 Mn1 . 119.7(2) yes
Mn4 . N110 N210 . 118.5(5) yes
Mn1 . N110 N210 . 118.9(5) yes
N110 . N210 N310 . 178.6(9) yes
Mn3 . O1 Mn1 . 118.6(2) yes
Mn3 . O1 Mn2 . 118.8(2) yes
Mn1 . O1 Mn2 . 122.4(2) yes
Mn2 . O11 Mn1 2_575 113.7(2) yes
Mn2 . O11 C11 . 118.6(4) yes
Mn1 2_575 O11 C11 . 118.0(4) yes
Mn3 . O12 C12 . 118.8(4) yes
Mn1 . O13 C13 . 117.7(4) yes
Mn3 . O14 C24 . 118.4(5) yes
Mn3 . O14 H114 . 122.7 no
C24 . O14 H114 . 115.3 no
Mn4 . O15 C25 . 125.5(7) yes
Mn4 . O15 H115 . 111.3 no
C25 . O15 H115 . 106.5 no
Mn4 . O16 C26 . 124.6(5) yes
Mn4 . O16 H116 . 127.1 no
C26 . O16 H116 . 106.9 no
Mn4 . O17 C27 . 127.9(5) yes
Mn4 . O17 H117 . 130.1 no
C27 . O17 H117 . 99.2 no
N71 . O71 Mn3 . 113.5(3) yes
N72 . O72 Mn1 . 113.6(4) yes
Mn2 2_575 O73 N73 . 111.5(3) yes
Mn2 2_575 O73 Mn2 . 95.62(18) yes
N73 . O73 Mn2 . 112.5(4) yes
O11 . C11 C21 . 118.4(7) yes
O11 . C11 C61 . 123.5(6) yes
C21 . C11 C61 . 118.2(7) yes
O12 . C12 C22 . 118.6(7) yes
O12 . C12 C62 . 123.1(7) yes
C22 . C12 C62 . 118.3(7) yes
O13 . C13 C23 . 116.6(6) yes
O13 . C13 C63 . 123.7(6) yes
C23 . C13 C63 . 119.7(7) yes
C11 . C21 C31 . 121.0(8) yes
C11 . C21 H121 . 118.6 no
C31 . C21 H121 . 120.4 no
C12 . C22 C32 . 121.1(7) yes
C12 . C22 H122 . 119.1 no
C32 . C22 H122 . 119.8 no
C13 . C23 C33 . 119.9(7) yes
C13 . C23 H123 . 119.6 no
C33 . C23 H123 . 120.5 no
O14 . C24 H241 . 112.1 no
O14 . C24 H242 . 110.1 no
H241 . C24 H242 . 109.1 no
O14 . C24 H243 . 108.5 no
H241 . C24 H243 . 108.5 no
H242 . C24 H243 . 108.4 no
O15 . C25 H125 . 109.6 no
O15 . C25 H225 . 110.2 no
H125 . C25 H225 . 109.0 no
O15 . C25 H325 . 108.8 no
H125 . C25 H325 . 109.6 no
H225 . C25 H325 . 109.6 no
O16 . C26 H126 . 110.6 no
O16 . C26 H226 . 107.9 no
H126 . C26 H226 . 108.8 no
O16 . C26 H326 . 110.2 no
H126 . C26 H326 . 109.9 no
H226 . C26 H326 . 109.4 no
O17 . C27 H127 . 109.6 no
O17 . C27 H227 . 110.7 no
H127 . C27 H227 . 109.4 no
O17 . C27 H327 . 108.6 no
H127 . C27 H327 . 108.7 no
H227 . C27 H327 . 109.7 no
C21 . C31 C41 . 120.9(7) yes
C21 . C31 H131 . 119.6 no
C41 . C31 H131 . 119.4 no
C22 . C32 C42 . 120.9(8) yes
C22 . C32 H132 . 119.3 no
C42 . C32 H132 . 119.8 no
C23 . C33 C43 . 121.4(7) yes
C23 . C33 H133 . 119.3 no
C43 . C33 H133 . 119.3 no
C31 . C41 C51 . 118.8(8) yes
C31 . C41 H141 . 120.3 no
C51 . C41 H141 . 121.0 no
C32 . C42 C52 . 118.2(8) yes
C32 . C42 H142 . 121.0 no
C52 . C42 H142 . 120.7 no
C33 . C43 C53 . 119.0(7) yes
C33 . C43 H143 . 120.8 no
C53 . C43 H143 . 120.3 no
C41 . C51 C61 . 122.5(8) yes
C41 . C51 H151 . 119.2 no
C61 . C51 H151 . 118.3 no
C42 . C52 C62 . 122.8(7) yes
C42 . C52 H152 . 118.1 no
C62 . C52 H152 . 119.2 no
C43 . C53 C63 . 121.5(6) yes
C43 . C53 H153 . 119.1 no
C63 . C53 H153 . 119.5 no
C11 . C61 C51 . 118.6(6) yes
C11 . C61 C71 . 121.9(6) yes
C51 . C61 C71 . 119.4(7) yes
C12 . C62 C52 . 118.6(7) yes
C12 . C62 C72 . 121.0(6) yes
C52 . C62 C72 . 120.4(6) yes
C53 . C63 C13 . 118.4(6) yes
C53 . C63 C73 . 118.1(6) yes
C13 . C63 C73 . 123.4(6) yes
C61 . C71 N71 . 119.0(6) yes
C61 . C71 C81 . 121.9(6) yes
N71 . C71 C81 . 119.2(6) yes
C62 . C72 N72 . 120.1(6) yes
C62 . C72 C82 . 120.1(6) yes
N72 . C72 C82 . 119.7(7) yes
C63 . C73 N73 . 118.6(6) yes
C63 . C73 C83 . 121.2(6) yes
N73 . C73 C83 . 120.1(6) yes
C71 . C81 H181 . 110.1 no
C71 . C81 H281 . 111.2 no
H181 . C81 H281 . 108.9 no
C71 . C81 H381 . 109.8 no
H181 . C81 H381 . 108.5 no
H281 . C81 H381 . 108.4 no
C72 . C82 H182 . 109.0 no
C72 . C82 H282 . 109.2 no
H182 . C82 H282 . 109.6 no
C72 . C82 H382 . 108.8 no
H182 . C82 H382 . 109.7 no
H282 . C82 H382 . 110.5 no
C73 . C83 H183 . 110.2 no
C73 . C83 H283 . 109.1 no
H183 . C83 H283 . 109.5 no
C73 . C83 H383 . 108.3 no
H183 . C83 H383 . 109.5 no
H283 . C83 H383 . 110.3 no

loop_
_geom_bond_atom_site_label_1
_geom_bond_atom_site_label_2
_geom_bond_site_symmetry_2
_geom_bond_distance
_geom_bond_publ_flag
Mn2 O73 2_575 2.344(5) yes
Mn2 Mn2 2_575 3.218(3) yes
Mn2 N19 . 2.173(6) yes
Mn2 N71 . 2.004(6) yes
Mn2 O1 . 1.867(4) yes
Mn2 O11 . 1.894(4) yes
Mn2 O73 . 1.987(5) yes
Mn3 N18 . 2.232(6) yes
Mn3 N72 . 2.020(5) yes
Mn3 O1 . 1.891(5) yes
Mn3 O12 . 1.882(5) yes
Mn3 O14 . 2.384(6) yes
Mn3 O71 . 1.916(4) yes
Mn1 O11 2_575 2.638(5) yes
Mn1 N73 . 1.992(6) yes
Mn1 N110 . 2.231(6) yes
Mn1 O1 . 1.868(4) yes
Mn1 O13 . 1.876(5) yes
Mn1 O72 . 1.916(5) yes
Mn4 N18 . 2.194(6) yes
Mn4 N19 . 2.240(7) yes
Mn4 N110 . 2.197(6) yes
Mn4 O15 . 2.203(6) yes
Mn4 O16 . 2.216(5) yes
Mn4 O17 . 2.215(6) yes
N18 N28 . 1.220(8) yes
N19 N29 . 1.198(8) yes
N28 N38 . 1.148(8) yes
N29 N39 . 1.146(9) yes
N71 O71 . 1.376(7) yes
N71 C71 . 1.295(8) yes
N72 O72 . 1.378(7) yes
N72 C72 . 1.270(8) yes
N73 O73 . 1.391(7) yes
N73 C73 . 1.303(9) yes
N110 N210 . 1.204(8) yes
N210 N310 . 1.150(9) yes
O11 C11 . 1.349(9) yes
O12 C12 . 1.339(8) yes
O13 C13 . 1.344(8) yes
O14 C24 . 1.514(11) yes
O14 H114 . 0.815 no
O15 C25 . 1.411(10) yes
O15 H115 . 0.819 no
O16 C26 . 1.434(10) yes
O16 H116 . 0.826 no
O17 C27 . 1.402(10) yes
O17 H117 . 0.822 no
C11 C21 . 1.386(10) yes
C11 C61 . 1.417(10) yes
C12 C22 . 1.401(11) yes
C12 C62 . 1.413(10) yes
C13 C23 . 1.399(9) yes
C13 C63 . 1.388(9) yes
C21 C31 . 1.394(12) yes
C21 H121 . 0.926 no
C22 C32 . 1.356(12) yes
C22 H122 . 0.930 no
C23 C33 . 1.393(10) yes
C23 H123 . 0.926 no
C24 H241 . 0.976 no
C24 H242 . 0.972 no
C24 H243 . 0.974 no
C25 H125 . 0.957 no
C25 H225 . 0.959 no
C25 H325 . 0.962 no
C26 H126 . 0.962 no
C26 H226 . 0.977 no
C26 H326 . 0.965 no
C27 H127 . 0.957 no
C27 H227 . 0.957 no
C27 H327 . 0.966 no
C31 C41 . 1.364(12) yes
C31 H131 . 0.930 no
C32 C42 . 1.402(12) yes
C32 H132 . 0.934 no
C33 C43 . 1.348(10) yes
C33 H133 . 0.928 no
C41 C51 . 1.369(10) yes
C41 H141 . 0.930 no
C42 C52 . 1.356(11) yes
C42 H142 . 0.923 no
C43 C53 . 1.397(10) yes
C43 H143 . 0.934 no
C51 C61 . 1.394(10) yes
C51 H151 . 0.930 no
C52 C62 . 1.387(10) yes
C52 H152 . 0.926 no
C53 C63 . 1.403(9) yes
C53 H153 . 0.932 no
C61 C71 . 1.467(9) yes
C62 C72 . 1.478(10) yes
C63 C73 . 1.466(9) yes
C71 C81 . 1.515(10) yes
C72 C82 . 1.519(9) yes
C73 C83 . 1.489(9) yes
C81 H181 . 0.955 no
C81 H281 . 0.962 no
C81 H381 . 0.955 no
C82 H182 . 0.957 no
C82 H282 . 0.957 no
C82 H382 . 0.954 no
C83 H183 . 0.964 no
C83 H283 . 0.954 no
C83 H383 . 0.955 no
